data_1540709
loop_
_publ_author_name
'Li, Xin'
'Liu, Xiangyu'
'Zhang, Sheng'
'Wu, Haipeng'
'Wang, Bozhou'
'Yang, Qi'
'Wei, Qing'
'Xie, Gang'
'Chen, Sanping'
'Gao, Shengli'

_publ_section_title
;
 A Low Sensitivity Energetic Salt Based on Furazan Derivative and
 Melamine: Synthesis, Structure, Density Functional Theory Calculation,
 and Physicochemical Property
;
_journal_issue 1
_journal_name_full 'Journal of Chemical &amp; Engineering Data'
_journal_page_first 207
_journal_paper_doi 10.1021/acs.jced.5b00458
_journal_volume 61
_journal_year 2016
_chemical_formula_sum 'C9 H10 N18 O4'
_chemical_formula_weight 434.35
_chemical_name_systematic
; 
 ? 
;
_space_group_IT_number 2
_symmetry_cell_setting triclinic
_symmetry_space_group_name_Hall '-P 1'
_symmetry_space_group_name_H-M 'P -1'
_atom_sites_solution_hydrogens geom
_atom_sites_solution_primary direct
_atom_sites_solution_secondary difmap
_audit_creation_method SHELXL-97
_cell_angle_alpha 85.174(4)
_cell_angle_beta 76.655(4)
_cell_angle_gamma 84.714(4)
_cell_formula_units_Z 2
_cell_length_a 6.6911(15)
_cell_length_b 10.822(2)
_cell_length_c 12.259(3)
_cell_measurement_reflns_used 3114
_cell_measurement_temperature 293(2)
_cell_measurement_theta_max 25.44
_cell_measurement_theta_min 1.89
_cell_volume 858.2(3)
_computing_structure_refinement 'SHELXL-97 (Sheldrick, 1997)'
_computing_structure_solution 'SHELXS-97 (Sheldrick, 1990)'
_diffrn_ambient_temperature 293(2)
_diffrn_measured_fraction_theta_full 0.983
_diffrn_measured_fraction_theta_max 0.983
_diffrn_measurement_device_type 'Bruker P4'
_diffrn_measurement_method '\w scans'
_diffrn_radiation_monochromator graphite
_diffrn_radiation_source 'fine-focus sealed tube'
_diffrn_radiation_type MoK\a
_diffrn_radiation_wavelength 0.71073
_diffrn_reflns_av_R_equivalents 0.0321
_diffrn_reflns_av_sigmaI/netI 0.0848
_diffrn_reflns_limit_h_max 8
_diffrn_reflns_limit_h_min -8
_diffrn_reflns_limit_k_max 13
_diffrn_reflns_limit_k_min -7
_diffrn_reflns_limit_l_max 14
_diffrn_reflns_limit_l_min -13
_diffrn_reflns_number 4450
_diffrn_reflns_theta_full 25.44
_diffrn_reflns_theta_max 25.44
_diffrn_reflns_theta_min 1.89
_exptl_absorpt_coefficient_mu 0.138
_exptl_absorpt_correction_T_max 0.980
_exptl_absorpt_correction_T_min 0.958
_exptl_absorpt_correction_type multi-scan
_exptl_absorpt_process_details sadabs
_exptl_crystal_colour colorless
_exptl_crystal_density_diffrn 1.681
_exptl_crystal_density_method 'not measured'
_exptl_crystal_description flake
_exptl_crystal_F_000 444
_exptl_crystal_size_max 0.32
_exptl_crystal_size_mid 0.26
_exptl_crystal_size_min 0.15
_refine_diff_density_max 0.790
_refine_diff_density_min -0.317
_refine_diff_density_rms 0.121
_refine_ls_extinction_coef 0.0065(5)
_refine_ls_extinction_expression Fc^*^=kFc[1+0.001xFc^2^\l^3^/sin(2\q)]^-1/4^
_refine_ls_extinction_method SHELXL
_refine_ls_goodness_of_fit_ref 1.023
_refine_ls_hydrogen_treatment mixed
_refine_ls_matrix_type full
_refine_ls_number_parameters 295
_refine_ls_number_reflns 3114
_refine_ls_number_restraints 4
_refine_ls_restrained_S_all 1.022
_refine_ls_R_factor_all 0.1612
_refine_ls_R_factor_gt 0.1096
_refine_ls_shift/su_max 0.000
_refine_ls_shift/su_mean 0.000
_refine_ls_structure_factor_coef Fsqd
_refine_ls_weighting_details 'calc w=1/[\s^2^(Fo^2^)+(0.0000P)^2^+8.0000P] where P=(Fo^2^+2Fc^2^)/3'
_refine_ls_weighting_scheme calc
_refine_ls_wR_factor_gt 0.2395
_refine_ls_wR_factor_ref 0.2635
_reflns_number_gt 1724
_reflns_number_total 3114
_reflns_threshold_expression >2sigma(I)
_cod_data_source_file je5b00458_si_002.cif
_cod_data_source_block x
_cod_depositor_comments
;
The following automatic conversions were performed:

'_symmetry_cell_setting' value 'Triclinic' changed to 'triclinic'
according to
/usr/data/users/saulius/crontab/automatic-downloads/rss-feeds/ACS/lib/dictionaries/cif_core.dic
dictionary named 'cif_core.dic' version 2.4.2 from 2011-04-26.

Automatic conversion script
Id: cif_fix_values 4268 2015-11-12 08:31:59Z antanas 

 Adding full bibliography for 1540709.cif.
;
_cod_original_sg_symbol_H-M 'P-1   '
_cod_database_code 1540709

loop_
_symmetry_equiv_pos_as_xyz
'x, y, z'
'-x, -y, -z'

loop_
_atom_site_label
_atom_site_type_symbol
_atom_site_fract_x
_atom_site_fract_y
_atom_site_fract_z
_atom_site_U_iso_or_equiv
_atom_site_adp_type
_atom_site_occupancy
_atom_site_symmetry_multiplicity
_atom_site_calc_flag
_atom_site_refinement_flags
O1W O 0.5481(8) 0.2605(4) 0.1259(4) 0.0823(19) Uani 1 1 d D
H1A H 0.568(2) 0.283(3) 0.1842(13) 0.123 Uiso 1 1 d D
H1B H 0.4272(16) 0.259(5) 0.123(2) 0.123 Uiso 1 1 d D
O1 O -0.1412(7) 0.2452(4) 0.3809(3) 0.0533(13) Uani 1 1 d .
O2 O 0.0998(8) 0.2513(3) 0.1024(3) 0.0565(14) Uani 1 1 d .
O3 O 0.2410(7) -0.0449(4) 0.0161(3) 0.0563(13) Uani 1 1 d .
N1 N 0.1589(8) 0.5103(4) 0.0888(4) 0.0469(14) Uani 1 1 d .
N2 N 0.1853(9) 0.6322(4) 0.0701(4) 0.0497(15) Uani 1 1 d .
N3 N 0.0957(9) 0.6912(5) 0.1593(5) 0.0545(16) Uani 1 1 d .
N4 N 0.0108(8) 0.6084(4) 0.2413(4) 0.0473(14) Uani 1 1 d .
N5 N -0.1125(9) 0.3703(4) 0.3587(4) 0.0516(15) Uani 1 1 d .
N6 N -0.0625(8) 0.1791(4) 0.2859(4) 0.0485(14) Uani 1 1 d .
N7 N 0.1367(8) 0.0290(4) 0.0998(4) 0.0481(14) Uani 1 1 d .
N8 N 0.3370(9) 0.0234(5) -0.0781(4) 0.0526(15) Uani 1 1 d .
N9 N 0.4660(9) 0.2427(5) -0.2345(4) 0.0581(16) Uani 1 1 d .
N10 N 0.5010(9) 0.3649(5) -0.2675(5) 0.0650(18) Uani 1 1 d .
N11 N 0.4294(9) 0.4366(5) -0.1879(5) 0.0596(17) Uani 1 1 d .
N12 N 0.3455(8) 0.3629(4) -0.0975(4) 0.0464(14) Uani 1 1 d D
N13 N 0.2545(9) 0.0764(4) 0.4919(4) 0.0511(15) Uani 1 1 d .
N14 N 0.3703(8) 0.2591(4) 0.3766(4) 0.0467(14) Uani 1 1 d .
N15 N 0.1792(9) 0.2756(4) 0.5604(4) 0.0470(14) Uani 1 1 d .
N16 N 0.0623(9) 0.1043(5) 0.6703(4) 0.0630(18) Uani 1 1 d .
H16A H 0.0497 0.0256 0.6817 0.076 Uiso 1 1 calc R
H16B H 0.0064 0.1534 0.7224 0.076 Uiso 1 1 calc R
N17 N 0.4373(9) 0.0646(5) 0.3116(4) 0.0626(18) Uani 1 1 d .
H17A H 0.5007 0.0973 0.2481 0.075 Uiso 1 1 calc R
H17B H 0.4287 -0.0145 0.3209 0.075 Uiso 1 1 calc R
N18 N 0.2936(9) 0.4492(5) 0.4532(4) 0.0644(18) Uani 1 1 d .
H18A H 0.3576 0.4861 0.3920 0.077 Uiso 1 1 calc R
H18B H 0.2355 0.4916 0.5098 0.077 Uiso 1 1 calc R
C1 C 0.0512(9) 0.5003(5) 0.1941(5) 0.0415(15) Uani 1 1 d .
C2 C -0.0156(9) 0.3826(5) 0.2525(5) 0.0403(15) Uani 1 1 d .
C3 C 0.0125(10) 0.2632(5) 0.2091(5) 0.0429(16) Uani 1 1 d .
C4 C 0.1714(9) 0.1406(5) 0.0570(5) 0.0417(15) Uani 1 1 d .
C5 C 0.2951(9) 0.1388(6) -0.0538(5) 0.0428(16) Uani 1 1 d .
C6 C 0.3682(9) 0.2465(6) -0.1287(5) 0.0459(16) Uani 1 1 d .
C7 C 0.1670(10) 0.1496(5) 0.5733(5) 0.0465(17) Uani 1 1 d .
C8 C 0.3528(10) 0.1363(6) 0.3951(5) 0.0512(18) Uani 1 1 d .
C9 C 0.2843(9) 0.3267(5) 0.4604(5) 0.0436(16) Uani 1 1 d .
H12 H 0.295(8) 0.401(3) -0.0413(18) 0.08(3) Uiso 1 1 d D
H15 H 0.130(9) 0.318(5) 0.619(5) 0.050(18) Uiso 1 1 d .

loop_
_atom_site_aniso_label
_atom_site_aniso_U_11
_atom_site_aniso_U_22
_atom_site_aniso_U_33
_atom_site_aniso_U_23
_atom_site_aniso_U_13
_atom_site_aniso_U_12
O1W 0.151(5) 0.034(2) 0.052(3) -0.002(2) -0.003(3) -0.006(3)
O1 0.089(3) 0.033(2) 0.028(2) -0.0016(17) 0.004(2) -0.006(2)
O2 0.108(4) 0.0172(19) 0.032(2) 0.0001(16) 0.009(2) -0.002(2)
O3 0.084(3) 0.034(2) 0.045(2) -0.0062(19) -0.001(2) -0.004(2)
N1 0.059(3) 0.039(3) 0.041(3) 0.001(2) -0.006(2) -0.009(2)
N2 0.074(4) 0.027(3) 0.044(3) 0.005(2) -0.007(3) -0.008(2)
N3 0.070(4) 0.035(3) 0.058(3) -0.002(2) -0.013(3) -0.004(3)
N4 0.071(4) 0.024(2) 0.042(3) 0.003(2) -0.004(3) -0.005(2)
N5 0.073(4) 0.033(3) 0.045(3) -0.003(2) -0.007(3) -0.003(3)
N6 0.067(3) 0.034(3) 0.040(3) -0.001(2) -0.004(2) -0.007(2)
N7 0.070(4) 0.035(3) 0.036(3) 0.001(2) -0.004(2) -0.008(2)
N8 0.073(4) 0.037(3) 0.043(3) 0.006(2) -0.003(3) -0.007(3)
N9 0.062(4) 0.069(4) 0.039(3) 0.001(3) -0.004(3) -0.010(3)
N10 0.080(4) 0.059(4) 0.049(3) 0.023(3) -0.005(3) -0.018(3)
N11 0.072(4) 0.056(3) 0.046(3) 0.020(3) -0.007(3) -0.018(3)
N12 0.065(3) 0.031(3) 0.039(3) 0.008(2) -0.005(3) -0.007(2)
N13 0.075(4) 0.037(3) 0.035(3) -0.005(2) 0.001(3) -0.002(3)
N14 0.071(4) 0.039(3) 0.024(2) -0.001(2) 0.002(2) -0.005(3)
N15 0.080(4) 0.030(3) 0.028(2) -0.002(2) -0.004(2) -0.008(2)
N16 0.103(5) 0.033(3) 0.039(3) 0.001(2) 0.014(3) -0.012(3)
N17 0.084(4) 0.057(3) 0.038(3) -0.010(3) 0.002(3) 0.003(3)
N18 0.106(5) 0.041(3) 0.039(3) 0.009(2) 0.002(3) -0.026(3)
C1 0.047(3) 0.040(3) 0.038(3) -0.002(2) -0.010(3) -0.003(3)
C2 0.047(3) 0.037(3) 0.038(3) -0.001(2) -0.013(3) -0.002(3)
C3 0.054(4) 0.028(3) 0.046(3) 0.001(2) -0.009(3) -0.004(3)
C4 0.049(4) 0.037(3) 0.038(3) 0.002(2) -0.008(3) -0.005(3)
C5 0.049(4) 0.046(3) 0.033(3) -0.006(3) -0.005(3) -0.009(3)
C6 0.047(4) 0.056(4) 0.033(3) -0.002(3) -0.007(3) -0.006(3)
C7 0.057(4) 0.038(3) 0.041(3) 0.005(3) -0.005(3) -0.010(3)
C8 0.057(4) 0.054(4) 0.040(3) -0.006(3) -0.009(3) 0.001(3)
C9 0.053(4) 0.042(3) 0.036(3) 0.005(3) -0.010(3) -0.012(3)

loop_
_atom_type_symbol
_atom_type_description
_atom_type_scat_dispersion_real
_atom_type_scat_dispersion_imag
_atom_type_scat_source
C C 0.0033 0.0016 'International Tables Vol C Tables 4.2.6.8 and 6.1.1.4'
H H 0.0000 0.0000 'International Tables Vol C Tables 4.2.6.8 and 6.1.1.4'
N N 0.0061 0.0033 'International Tables Vol C Tables 4.2.6.8 and 6.1.1.4'
O O 0.0106 0.0060 'International Tables Vol C Tables 4.2.6.8 and 6.1.1.4'

loop_
_geom_angle_atom_site_label_1
_geom_angle_atom_site_label_2
_geom_angle_atom_site_label_3
_geom_angle
H1A O1W H1B 116.0(15)
N5 O1 N6 111.4(4)
C3 O2 C4 124.3(4)
N7 O3 N8 112.4(4)
C1 N1 N2 103.7(5)
N3 N2 N1 110.3(5)
N2 N3 N4 109.0(5)
C1 N4 N3 104.1(5)
C2 N5 O1 105.7(4)
C3 N6 O1 104.0(4)
C4 N7 O3 103.4(4)
C5 N8 O3 105.3(5)
C6 N9 N10 103.7(5)
N11 N10 N9 112.1(5)
N10 N11 N12 106.3(5)
C6 N12 N11 107.6(5)
C6 N12 H12 139(2)
N11 N12 H12 114(2)
C7 N13 C8 114.9(5)
C9 N14 C8 116.1(5)
C9 N15 C7 118.9(5)
C9 N15 H15 123(4)
C7 N15 H15 117(4)
C7 N16 H16A 120.0
C7 N16 H16B 120.0
H16A N16 H16B 120.0
C8 N17 H17A 120.0
C8 N17 H17B 120.0
H17A N17 H17B 120.0
C9 N18 H18A 120.0
C9 N18 H18B 120.0
H18A N18 H18B 120.0
N1 C1 N4 112.9(5)
N1 C1 C2 123.7(5)
N4 C1 C2 123.4(5)
N5 C2 C3 107.7(5)
N5 C2 C1 124.3(5)
C3 C2 C1 128.0(5)
N6 C3 O2 129.3(5)
N6 C3 C2 111.2(5)
O2 C3 C2 119.5(5)
N7 C4 O2 128.9(5)
N7 C4 C5 111.1(5)
O2 C4 C5 120.0(5)
N8 C5 C4 107.8(5)
N8 C5 C6 125.1(5)
C4 C5 C6 127.1(5)
N9 C6 N12 110.3(5)
N9 C6 C5 125.6(6)
N12 C6 C5 124.1(5)
N16 C7 N13 121.2(6)
N16 C7 N15 117.0(5)
N13 C7 N15 121.8(5)
N17 C8 N14 117.8(5)
N17 C8 N13 115.8(6)
N14 C8 N13 126.4(5)
N14 C9 N18 121.9(5)
N14 C9 N15 121.8(5)
N18 C9 N15 116.3(5)

loop_
_geom_bond_atom_site_label_1
_geom_bond_atom_site_label_2
_geom_bond_distance
O1W H1A 0.819(10)
O1W H1B 0.820(8)
O1 N5 1.381(6)
O1 N6 1.391(6)
O2 C3 1.315(7)
O2 C4 1.363(7)
O3 N7 1.373(6)
O3 N8 1.375(6)
N1 C1 1.326(7)
N1 N2 1.341(6)
N2 N3 1.307(7)
N3 N4 1.347(7)
N4 C1 1.327(7)
N5 C2 1.316(7)
N6 C3 1.300(7)
N7 C4 1.295(7)
N8 C5 1.298(7)
N9 C6 1.313(7)
N9 N10 1.374(8)
N10 N11 1.276(8)
N11 N12 1.352(6)
N12 C6 1.333(8)
N12 H12 0.820(10)
N13 C7 1.321(7)
N13 C8 1.360(8)
N14 C9 1.304(7)
N14 C8 1.340(8)
N15 C9 1.365(7)
N15 C7 1.366(7)
N15 H15 0.87(6)
N16 C7 1.313(7)
N16 H16A 0.8600
N16 H16B 0.8600
N17 C8 1.324(8)
N17 H17A 0.8600
N17 H17B 0.8600
N18 C9 1.327(7)
N18 H18A 0.8600
N18 H18B 0.8600
C1 C2 1.462(8)
C2 C3 1.419(8)
C4 C5 1.418(8)
C5 C6 1.469(8)

loop_
_geom_hbond_atom_site_label_D
_geom_hbond_atom_site_label_H
_geom_hbond_atom_site_label_A
_geom_hbond_distance_DH
_geom_hbond_distance_HA
_geom_hbond_distance_DA
_geom_hbond_angle_DHA
_geom_hbond_site_symmetry_A
N12 H12 N1 0.820(10) 2.055(13) 2.872(7) 174(4) .
N17 H17A O1W 0.86 2.21 2.987(7) 149.4 .
O1W H1B O2 0.820(8) 2.272(10) 3.091(8) 176(2) .
N16 H16A N6 0.86 2.21 3.069(7) 171.9 2_556
N16 H16B N3 0.86 2.27 3.115(7) 168.7 2_566
N16 H16B N4 0.86 2.64 3.334(7) 138.6 2_566
N17 H17A N8 0.86 2.53 3.096(7) 124.5 2_655
N18 H18A N10 0.86 2.24 3.069(7) 161.3 2_665
N18 H18A N11 0.86 2.69 3.536(7) 170.5 2_665
N18 H18B N5 0.86 2.25 3.103(7) 170.3 2_566
N15 H15 N4 0.87(6) 1.95(6) 2.809(7) 171(5) 2_566

loop_
_geom_torsion_atom_site_label_1
_geom_torsion_atom_site_label_2
_geom_torsion_atom_site_label_3
_geom_torsion_atom_site_label_4
_geom_torsion
C1 N1 N2 N3 -0.7(7)
N1 N2 N3 N4 1.5(7)
N2 N3 N4 C1 -1.6(7)
N6 O1 N5 C2 -0.7(7)
N5 O1 N6 C3 0.4(7)
N8 O3 N7 C4 -0.7(7)
N7 O3 N8 C5 0.5(7)
C6 N9 N10 N11 -0.2(8)
N9 N10 N11 N12 0.8(8)
N10 N11 N12 C6 -1.2(7)
N2 N1 C1 N4 -0.3(7)
N2 N1 C1 C2 179.9(6)
N3 N4 C1 N1 1.2(7)
N3 N4 C1 C2 -179.0(6)
O1 N5 C2 C3 0.8(7)
O1 N5 C2 C1 -178.2(6)
N1 C1 C2 N5 176.1(6)
N4 C1 C2 N5 -3.7(10)
N1 C1 C2 C3 -2.7(10)
N4 C1 C2 C3 177.5(6)
O1 N6 C3 O2 -177.7(6)
O1 N6 C3 C2 0.1(7)
C4 O2 C3 N6 -16.0(11)
C4 O2 C3 C2 166.3(6)
N5 C2 C3 N6 -0.6(8)
C1 C2 C3 N6 178.3(6)
N5 C2 C3 O2 177.5(6)
C1 C2 C3 O2 -3.6(10)
O3 N7 C4 O2 177.9(6)
O3 N7 C4 C5 0.7(7)
C3 O2 C4 N7 14.2(11)
C3 O2 C4 C5 -168.8(6)
O3 N8 C5 C4 0.0(7)
O3 N8 C5 C6 178.9(6)
N7 C4 C5 N8 -0.4(8)
O2 C4 C5 N8 -177.9(6)
N7 C4 C5 C6 -179.4(6)
O2 C4 C5 C6 3.1(10)
N10 N9 C6 N12 -0.6(7)
N10 N9 C6 C5 -179.9(6)
N11 N12 C6 N9 1.1(8)
N11 N12 C6 C5 -179.5(6)
N8 C5 C6 N9 8.1(11)
C4 C5 C6 N9 -173.1(7)
N8 C5 C6 N12 -171.2(6)
C4 C5 C6 N12 7.6(11)
C8 N13 C7 N16 178.2(6)
C8 N13 C7 N15 -1.1(10)
C9 N15 C7 N16 -179.1(6)
C9 N15 C7 N13 0.2(10)
C9 N14 C8 N17 179.6(6)
C9 N14 C8 N13 0.2(10)
C7 N13 C8 N17 -178.5(6)
C7 N13 C8 N14 1.0(10)
C8 N14 C9 N18 178.9(6)
C8 N14 C9 N15 -1.2(9)
C7 N15 C9 N14 1.1(10)
C7 N15 C9 N18 -179.1(6)
